data_2021644
loop_
_publ_author_name
'Ren, Xiu-Hui'
'Li, Gang-Yuan'
'Du, Hua'
'Ma, Jian-Ping'
'Geng, Yan'
'Dong, Yu-bin'

_publ_section_title
;
 Thermally activated delayed fluorescent (TADF) coordination polymer with
 the generation of singlet oxygen
;
_journal_coeditor_code YP3184
_journal_issue 6
_journal_name_full 'Acta Crystallographica Section C'
_journal_page_first
;
;
_journal_paper_doi 10.1107/S2053229619006119
_journal_volume 75
_journal_year 2019
_chemical_formula_iupac '[Cd (C39 H24 N2 O4) (H2 O1)1.5]'
_chemical_formula_moiety 'C39 H27 Cd N2 O5.5'
_chemical_formula_sum 'C39 H27 Cd N2 O5.5'
_chemical_formula_weight 724.03
_chemical_name_systematic
;
<i>catena</i>-Poly[hemi-\m-aqua-aqua(\m~3~-4,4'-{9,9'-spirobi[10<i>H</i>-\
acridine]-10,10'-diyl}dibenzoato)cadmium(II)]
;
_space_group_crystal_system monoclinic
_space_group_IT_number 15
_space_group_name_Hall '-C 2yc'
_space_group_name_H-M_alt 'C 1 2/c 1'
_symmetry_space_group_name_Hall '-C 2yc'
_symmetry_space_group_name_H-M 'C 1 2/c 1'
_atom_sites_solution_hydrogens geom
_atom_sites_solution_primary iterative
_atom_sites_solution_secondary difmap
_audit_creation_method
;
Olex2 1.2
(compiled Apr 23 2013 17:54:37, GUI svn.r4466)
;
_cell_angle_alpha 90.00
_cell_angle_beta 108.581(7)
_cell_angle_gamma 90.00
_cell_formula_units_Z 8
_cell_length_a 27.4361(19)
_cell_length_b 9.0861(9)
_cell_length_c 40.473(2)
_cell_measurement_reflns_used 4113
_cell_measurement_temperature 293(2)
_cell_measurement_theta_max 70.7010
_cell_measurement_theta_min 7.0430
_cell_volume 9563.5(13)
_computing_cell_refinement
;
CrysAlis PRO (Rigaku OD, 2015)
;
_computing_data_collection
;
CrysAlis PRO (Rigaku OD, 2015)
;
_computing_data_reduction
;
CrysAlis PRO (Rigaku OD, 2015)
;
_computing_molecular_graphics
;
OLEX2 (Dolomanov <i>et al.</i>,  2009)
;
_computing_publication_material
;
OLEX2 (Dolomanov <i>et al.</i>,  2009)
;
_computing_structure_refinement
;
SHELXL97 (Sheldrick, 2008)
;
_computing_structure_solution
;
olex2.solve (Bourhis <i>et al.</i>,  2015)
;
_diffrn_ambient_temperature 293(2)
_diffrn_detector 'CCD plate'
_diffrn_detector_area_resol_mean 16.0793
_diffrn_measured_fraction_theta_full 0.9947
_diffrn_measured_fraction_theta_max 0.9679
_diffrn_measurement_device 'four-circle diffractometer'
_diffrn_measurement_device_type 'Rigaku OD SuperNova Dual source diffractometer with an Eos detector'
_diffrn_measurement_method '\w scans'
_diffrn_radiation_monochromator mirror
_diffrn_radiation_probe x-ray
_diffrn_radiation_type 'Cu K\a'
_diffrn_radiation_wavelength 1.54184
_diffrn_reflns_av_R_equivalents 0.0568
_diffrn_reflns_av_unetI/netI 0.0566
_diffrn_reflns_limit_h_max 33
_diffrn_reflns_limit_h_min -30
_diffrn_reflns_limit_k_max 10
_diffrn_reflns_limit_k_min -8
_diffrn_reflns_limit_l_max 49
_diffrn_reflns_limit_l_min -48
_diffrn_reflns_number 16822
_diffrn_reflns_theta_full 67.08
_diffrn_reflns_theta_max 71.25
_diffrn_reflns_theta_min 3.40
_diffrn_source 'micro-focus sealed X-ray tube'
_exptl_absorpt_coefficient_mu 3.935
_exptl_absorpt_correction_T_max 1.00000
_exptl_absorpt_correction_T_min 0.65971
_exptl_absorpt_correction_type multi-scan
_exptl_absorpt_process_details
;
(CrysAlis PRO; Rigaku OD, 2015)
;
_exptl_crystal_colour colourless
_exptl_crystal_density_diffrn 1.006
_exptl_crystal_density_method 'not measured'
_exptl_crystal_description block
_exptl_crystal_F_000 2936
_exptl_crystal_size_max 0.29
_exptl_crystal_size_mid 0.23
_exptl_crystal_size_min 0.14
_refine_diff_density_max 0.624
_refine_diff_density_min -1.221
_refine_ls_extinction_method none
_refine_ls_goodness_of_fit_ref 1.118
_refine_ls_hydrogen_treatment mixed
_refine_ls_matrix_type full
_refine_ls_number_parameters 429
_refine_ls_number_reflns 8499
_refine_ls_number_restraints 0
_refine_ls_restrained_S_all 1.118
_refine_ls_R_factor_all 0.0855
_refine_ls_R_factor_gt 0.0671
_refine_ls_shift/su_max 0.001
_refine_ls_shift/su_mean 0.000
_refine_ls_structure_factor_coef Fsqd
_refine_ls_weighting_details 'calc w=1/[\s^2^(Fo^2^)+(0.1147P)^2^+0.6298P] where P=(Fo^2^+2Fc^2^)/3'
_refine_ls_weighting_scheme calc
_refine_ls_wR_factor_gt 0.1980
_refine_ls_wR_factor_ref 0.2269
_reflns_number_gt 5609
_reflns_number_total 8499
_reflns_threshold_expression >2sigma(I)
_cod_data_source_file yp3184sup1.cif
_cod_data_source_block I
_cod_original_formula_sum 'C39 H27 Cd N2 O5.50'
_cod_database_code 2021644

loop_
_space_group_symop_id
_space_group_symop_operation_xyz
1 'x, y, z'
2 '-x, y, -z+1/2'
3 'x+1/2, y+1/2, z'
4 '-x+1/2, y+1/2, -z+1/2'
5 '-x, -y, -z'
6 'x, -y, z-1/2'
7 '-x+1/2, -y+1/2, -z'
8 'x+1/2, -y+1/2, z-1/2'

loop_
_atom_site_type_symbol
_atom_site_label
_atom_site_fract_x
_atom_site_fract_y
_atom_site_fract_z
_atom_site_U_iso_or_equiv
_atom_site_adp_type
_atom_site_calc_flag
_atom_site_refinement_flags
_atom_site_occupancy
_atom_site_symmetry_multiplicity
C C1 0.5584(3) 0.7956(8) 0.29867(12) 0.106(2) Uani d . 1 1
C C2 0.5682(2) 0.6943(6) 0.32910(13) 0.0791(14) Uani d . 1 1
C C3 0.5327(2) 0.6755(6) 0.34653(12) 0.0755(13) Uani d . 1 1
H H3 0.5011 0.7231 0.3388 0.091 Uiso calc R 1 1
C C4 0.5444(2) 0.5851(6) 0.37567(12) 0.0694(12) Uani d . 1 1
H H4 0.5204 0.5716 0.3872 0.083 Uiso calc R 1 1
C C5 0.5911(2) 0.5156(5) 0.38766(12) 0.0625(11) Uani d . 1 1
C C6 0.6267(2) 0.5341(7) 0.37075(16) 0.0885(17) Uani d . 1 1
H H6 0.6580 0.4851 0.3787 0.106 Uiso calc R 1 1
C C7 0.6162(2) 0.6263(7) 0.34158(13) 0.0885(17) Uani d . 1 1
H H7 0.6409 0.6419 0.3307 0.106 Uiso calc R 1 1
C C8 0.62467(15) 0.4923(4) 0.45093(11) 0.0497(9) Uani d . 1 1
C C9 0.64304(16) 0.6383(5) 0.45344(12) 0.0586(10) Uani d . 1 1
H H9 0.6404 0.6909 0.4332 0.070 Uiso calc R 1 1
C C10 0.66477(16) 0.7036(5) 0.48533(12) 0.0608(10) Uani d . 1 1
H H10 0.6765 0.8001 0.4865 0.073 Uiso calc R 1 1
C C11 0.66945(15) 0.6279(5) 0.51564(13) 0.0607(11) Uani d . 1 1
H H11 0.6846 0.6718 0.5372 0.073 Uiso calc R 1 1
C C12 0.65121(16) 0.4854(4) 0.51333(12) 0.0525(9) Uani d . 1 1
H H12 0.6537 0.4349 0.5338 0.063 Uiso calc R 1 1
C C13 0.62916(13) 0.4142(4) 0.48160(10) 0.0439(8) Uani d . 1 1
C C14 0.60750(13) 0.2580(4) 0.48100(10) 0.0458(8) Uani d . 1 1
C C15 0.59464(13) 0.1907(4) 0.44474(10) 0.0486(8) Uani d . 1 1
C C16 0.59139(16) 0.2758(5) 0.41552(10) 0.0558(9) Uani d . 1 1
C C17 0.5745(2) 0.2097(6) 0.38240(12) 0.0726(13) Uani d . 1 1
H H17 0.5712 0.2664 0.3627 0.087 Uiso calc R 1 1
C C18 0.5627(2) 0.0610(6) 0.37884(14) 0.0752(14) Uani d . 1 1
H H18 0.5518 0.0181 0.3568 0.090 Uiso calc R 1 1
C C19 0.5674(2) -0.0239(5) 0.40832(14) 0.0717(13) Uani d . 1 1
H H19 0.5598 -0.1239 0.4062 0.086 Uiso calc R 1 1
C C20 0.58333(18) 0.0416(5) 0.44068(13) 0.0612(11) Uani d . 1 1
H H20 0.5866 -0.0155 0.4603 0.073 Uiso calc R 1 1
C C21 0.64751(13) 0.1647(4) 0.50724(10) 0.0459(8) Uani d . 1 1
C C22 0.69388(14) 0.1350(4) 0.50128(12) 0.0538(9) Uani d . 1 1
H H22 0.6992 0.1715 0.4812 0.065 Uiso calc R 1 1
C C23 0.73240(16) 0.0523(5) 0.52445(14) 0.0623(11) Uani d . 1 1
H H23 0.7633 0.0353 0.5202 0.075 Uiso calc R 1 1
C C24 0.72417(18) -0.0034(5) 0.55340(15) 0.0652(12) Uani d . 1 1
H H24 0.7495 -0.0608 0.5687 0.078 Uiso calc R 1 1
C C25 0.6791(2) 0.0231(6) 0.56065(14) 0.0674(12) Uani d . 1 1
H H25 0.6746 -0.0150 0.5808 0.081 Uiso calc R 1 1
C C26 0.63992(15) 0.1085(5) 0.53733(11) 0.0543(9) Uani d . 1 1
C C27 0.55297(16) 0.2083(5) 0.52074(12) 0.0587(10) Uani d . 1 1
C C28 0.50587(18) 0.2225(6) 0.52781(14) 0.0727(13) Uani d . 1 1
H H28 0.5027 0.1855 0.5485 0.087 Uiso calc R 1 1
C C29 0.46532(16) 0.2903(6) 0.50434(15) 0.0762(14) Uani d . 1 1
H H29 0.4341 0.2956 0.5087 0.091 Uiso calc R 1 1
C C30 0.46954(17) 0.3506(6) 0.47460(14) 0.0712(13) Uani d . 1 1
H H30 0.4420 0.4008 0.4593 0.085 Uiso calc R 1 1
C C31 0.51546(15) 0.3359(5) 0.46752(12) 0.0598(10) Uani d . 1 1
H H31 0.5179 0.3736 0.4467 0.072 Uiso calc R 1 1
C C32 0.55763(13) 0.2673(4) 0.49024(10) 0.0498(9) Uani d . 1 1
C C33 0.59179(17) 0.1076(6) 0.57899(12) 0.0630(11) Uani d . 1 1
C C34 0.5714(2) -0.0190(6) 0.58660(14) 0.0733(14) Uani d . 1 1
H H34 0.5596 -0.0905 0.5695 0.088 Uiso calc R 1 1
C C35 0.5681(2) -0.0430(6) 0.61983(15) 0.0792(14) Uani d . 1 1
H H35 0.5540 -0.1301 0.6248 0.095 Uiso calc R 1 1
C C36 0.5853(2) 0.0607(6) 0.64484(13) 0.0730(13) Uani d . 1 1
C C37 0.6055(3) 0.1877(8) 0.63714(16) 0.108(2) Uani d . 1 1
H H37 0.6173 0.2590 0.6543 0.130 Uiso calc R 1 1
C C38 0.6088(3) 0.2130(7) 0.60375(16) 0.103(2) Uani d . 1 1
H H38 0.6225 0.3006 0.5987 0.123 Uiso calc R 1 1
C C39 0.5798(3) 0.0383(8) 0.68039(15) 0.0851(16) Uani d . 1 1
Cd Cd1 0.559298(17) 0.02398(6) 0.741018(9) 0.0866(2) Uani d . 1 1
N N1 0.60290(16) 0.4276(4) 0.41861(9) 0.0632(9) Uani d . 1 1
N N2 0.59425(14) 0.1350(5) 0.54462(10) 0.0691(10) Uani d . 1 1
O O1 0.56019(18) -0.0740(5) 0.68698(10) 0.0923(11) Uani d . 1 1
O O2 0.5947(2) 0.1424(7) 0.70227(12) 0.1301(19) Uani d . 1 1
O O3 0.5889(2) 0.8127(7) 0.28346(12) 0.142(2) Uani d . 1 1
O O4 0.5179(3) 0.8665(8) 0.29007(13) 0.154(3) Uani d . 1 1
O O5 0.5000 -0.1318(9) 0.7500 0.208(6) Uani d S 1 2
H H5A 0.4849 -0.1937 0.7298 0.250 Uiso calc PR 0.50 1
H H5B 0.5151 -0.1937 0.7702 0.250 Uiso calc PR 0.50 1
O O6 0.6240(4) -0.1355(13) 0.76825(19) 0.303(7) Uani d . 1 1
H H6A 0.6368 -0.1803 0.7512 0.454 Uiso d R 1 1
H H6B 0.6512 -0.0817 0.7847 0.454 Uiso d R 1 1

loop_
_atom_site_aniso_label
_atom_site_aniso_U_11
_atom_site_aniso_U_22
_atom_site_aniso_U_33
_atom_site_aniso_U_12
_atom_site_aniso_U_13
_atom_site_aniso_U_23
C1 0.156(6) 0.118(5) 0.029(2) 0.017(5) 0.010(3) 0.011(3)
C2 0.101(4) 0.077(3) 0.055(3) 0.015(3) 0.019(3) 0.010(2)
C3 0.089(3) 0.076(3) 0.057(3) 0.020(3) 0.016(2) -0.002(2)
C4 0.083(3) 0.069(3) 0.057(3) 0.005(3) 0.022(2) 0.007(2)
C5 0.080(3) 0.061(2) 0.048(2) 0.003(2) 0.022(2) 0.0097(19)
C6 0.089(4) 0.106(4) 0.074(4) 0.020(3) 0.031(3) 0.035(3)
C7 0.084(3) 0.127(5) 0.061(3) 0.009(3) 0.031(3) 0.028(3)
C8 0.049(2) 0.051(2) 0.052(2) 0.0016(16) 0.0190(17) -0.0002(17)
C9 0.063(2) 0.051(2) 0.067(3) 0.0035(19) 0.028(2) 0.007(2)
C10 0.058(2) 0.052(2) 0.074(3) -0.0039(19) 0.024(2) -0.003(2)
C11 0.051(2) 0.056(2) 0.070(3) -0.0012(19) 0.0121(19) -0.016(2)
C12 0.052(2) 0.054(2) 0.053(2) 0.0049(17) 0.0183(18) -0.0005(17)
C13 0.0413(17) 0.0458(19) 0.048(2) 0.0083(15) 0.0182(15) 0.0018(16)
C14 0.0426(18) 0.049(2) 0.0471(19) 0.0039(16) 0.0162(15) 0.0051(16)
C15 0.0447(18) 0.051(2) 0.051(2) 0.0044(17) 0.0167(16) -0.0011(17)
C16 0.061(2) 0.057(2) 0.049(2) 0.0056(19) 0.0172(18) -0.0061(18)
C17 0.090(3) 0.075(3) 0.050(2) 0.006(3) 0.018(2) -0.006(2)
C18 0.084(3) 0.073(3) 0.063(3) 0.002(3) 0.015(2) -0.020(3)
C19 0.090(3) 0.058(3) 0.064(3) -0.004(2) 0.019(3) -0.017(2)
C20 0.065(2) 0.051(2) 0.069(3) -0.002(2) 0.023(2) -0.005(2)
C21 0.0434(18) 0.0446(19) 0.053(2) 0.0035(16) 0.0192(15) 0.0040(16)
C22 0.048(2) 0.052(2) 0.065(2) 0.0042(18) 0.0235(18) 0.0027(19)
C23 0.045(2) 0.065(3) 0.082(3) 0.011(2) 0.026(2) 0.001(2)
C24 0.059(2) 0.060(3) 0.074(3) 0.007(2) 0.018(2) 0.003(2)
C25 0.070(3) 0.080(3) 0.055(3) 0.006(2) 0.023(2) 0.016(2)
C26 0.051(2) 0.064(2) 0.052(2) 0.0036(19) 0.0216(17) 0.0052(19)
C27 0.050(2) 0.066(3) 0.068(3) 0.003(2) 0.0304(19) 0.001(2)
C28 0.066(3) 0.080(3) 0.086(3) 0.015(2) 0.044(3) 0.014(3)
C29 0.042(2) 0.089(3) 0.107(4) 0.008(2) 0.037(2) -0.002(3)
C30 0.050(2) 0.077(3) 0.087(3) 0.014(2) 0.023(2) 0.002(3)
C31 0.051(2) 0.063(2) 0.067(3) 0.012(2) 0.0212(19) 0.004(2)
C32 0.0418(18) 0.050(2) 0.061(2) 0.0042(16) 0.0221(17) -0.0007(18)
C33 0.061(2) 0.082(3) 0.055(2) 0.000(2) 0.029(2) -0.002(2)
C34 0.091(4) 0.086(3) 0.051(3) -0.008(3) 0.034(3) -0.002(2)
C35 0.095(4) 0.085(3) 0.072(3) -0.009(3) 0.047(3) 0.000(3)
C36 0.083(3) 0.091(3) 0.050(3) -0.010(3) 0.030(2) -0.012(2)
C37 0.152(6) 0.114(5) 0.074(4) -0.039(5) 0.059(4) -0.030(4)
C38 0.140(6) 0.093(4) 0.095(4) -0.030(4) 0.066(4) -0.012(4)
C39 0.095(4) 0.111(5) 0.055(3) -0.001(3) 0.032(3) -0.010(3)
Cd1 0.1117(4) 0.1101(4) 0.0434(3) 0.0093(2) 0.0321(2) -0.00852(17)
N1 0.090(3) 0.0519(19) 0.0467(19) 0.0004(19) 0.0209(18) 0.0005(16)
N2 0.063(2) 0.094(3) 0.061(2) 0.018(2) 0.0351(18) 0.017(2)
O1 0.122(3) 0.110(3) 0.057(2) -0.004(3) 0.045(2) -0.001(2)
O2 0.175(5) 0.158(5) 0.077(3) -0.048(4) 0.068(3) -0.040(3)
O3 0.175(5) 0.179(5) 0.068(3) 0.011(4) 0.033(3) 0.067(3)
O4 0.190(6) 0.185(6) 0.071(3) 0.079(5) 0.020(3) 0.048(4)
O5 0.330(14) 0.099(5) 0.302(14) 0.000 0.250(13) 0.000
O6 0.367(13) 0.334(13) 0.121(6) 0.229(12) -0.044(7) -0.045(7)

loop_
_atom_type_symbol
_atom_type_description
_atom_type_scat_dispersion_real
_atom_type_scat_dispersion_imag
_atom_type_scat_source
C C 0.0181 0.0091 'International Tables Vol C Tables 4.2.6.8 and 6.1.1.4'
H H 0.0000 0.0000 'International Tables Vol C Tables 4.2.6.8 and 6.1.1.4'
Cd Cd 0.1185 4.6533 'International Tables Vol C Tables 4.2.6.8 and 6.1.1.4'
N N 0.0311 0.0180 'International Tables Vol C Tables 4.2.6.8 and 6.1.1.4'
O O 0.0492 0.0322 'International Tables Vol C Tables 4.2.6.8 and 6.1.1.4'

loop_
_geom_angle_atom_site_label_1
_geom_angle_atom_site_label_2
_geom_angle_atom_site_label_3
_geom_angle_site_symmetry_1
_geom_angle_site_symmetry_3
_geom_angle
_geom_angle_publ_flag
O3 C1 C2 . . 122.1(7) ?
O3 C1 O4 . . 120.1(6) ?
O4 C1 C2 . . 117.8(7) ?
C3 C2 C1 . . 121.7(6) ?
C3 C2 C7 . . 119.8(5) ?
C7 C2 C1 . . 118.4(6) ?
C2 C3 H3 . . 120.1 ?
C2 C3 C4 . . 119.7(5) ?
C4 C3 H3 . . 120.1 ?
C3 C4 H4 . . 119.6 ?
C5 C4 C3 . . 120.7(5) ?
C5 C4 H4 . . 119.6 ?
C4 C5 N1 . . 119.4(4) ?
C6 C5 C4 . . 120.1(4) ?
C6 C5 N1 . . 120.5(4) ?
C5 C6 H6 . . 119.8 ?
C5 C6 C7 . . 120.4(5) ?
C7 C6 H6 . . 119.8 ?
C2 C7 C6 . . 119.2(5) ?
C2 C7 H7 . . 120.4 ?
C6 C7 H7 . . 120.4 ?
C13 C8 C9 . . 118.9(4) ?
N1 C8 C9 . . 120.3(4) ?
N1 C8 C13 . . 120.8(4) ?
C8 C9 H9 . . 119.6 ?
C10 C9 C8 . . 120.8(4) ?
C10 C9 H9 . . 119.6 ?
C9 C10 H10 . . 119.6 ?
C9 C10 C11 . . 120.8(4) ?
C11 C10 H10 . . 119.6 ?
C10 C11 H11 . . 120.7 ?
C10 C11 C12 . . 118.7(4) ?
C12 C11 H11 . . 120.7 ?
C11 C12 H12 . . 118.7 ?
C11 C12 C13 . . 122.7(4) ?
C13 C12 H12 . . 118.7 ?
C8 C13 C14 . . 122.0(3) ?
C12 C13 C8 . . 118.1(4) ?
C12 C13 C14 . . 119.8(3) ?
C15 C14 C13 . . 110.9(3) ?
C15 C14 C32 . . 107.8(3) ?
C21 C14 C13 . . 108.3(3) ?
C21 C14 C15 . . 110.1(3) ?
C21 C14 C32 . . 111.3(3) ?
C32 C14 C13 . . 108.5(3) ?
C16 C15 C14 . . 121.8(3) ?
C20 C15 C14 . . 118.7(4) ?
C20 C15 C16 . . 119.4(4) ?
C15 C16 C17 . . 119.0(4) ?
C15 C16 N1 . . 121.1(4) ?
C17 C16 N1 . . 119.9(4) ?
C16 C17 H17 . . 119.6 ?
C18 C17 C16 . . 120.7(5) ?
C18 C17 H17 . . 119.6 ?
C17 C18 H18 . . 120.1 ?
C17 C18 C19 . . 119.8(5) ?
C19 C18 H18 . . 120.1 ?
C18 C19 H19 . . 120.3 ?
C20 C19 C18 . . 119.4(4) ?
C20 C19 H19 . . 120.3 ?
C15 C20 H20 . . 119.1 ?
C19 C20 C15 . . 121.7(5) ?
C19 C20 H20 . . 119.1 ?
C22 C21 C14 . . 118.9(3) ?
C22 C21 C26 . . 118.5(4) ?
C26 C21 C14 . . 122.6(3) ?
C21 C22 H22 . . 119.1 ?
C23 C22 C21 . . 121.8(4) ?
C23 C22 H22 . . 119.1 ?
C22 C23 H23 . . 120.5 ?
C24 C23 C22 . . 118.9(4) ?
C24 C23 H23 . . 120.5 ?
C23 C24 H24 . . 119.2 ?
C23 C24 C25 . . 121.6(4) ?
C25 C24 H24 . . 119.2 ?
C24 C25 H25 . . 120.1 ?
C24 C25 C26 . . 119.7(4) ?
C26 C25 H25 . . 120.1 ?
C21 C26 C25 . . 119.3(4) ?
C21 C26 N2 . . 120.9(4) ?
N2 C26 C25 . . 119.8(4) ?
C32 C27 C28 . . 119.6(4) ?
C32 C27 N2 . . 120.9(3) ?
N2 C27 C28 . . 119.5(4) ?
C27 C28 H28 . . 120.1 ?
C29 C28 C27 . . 119.8(4) ?
C29 C28 H28 . . 120.1 ?
C28 C29 H29 . . 119.4 ?
C28 C29 C30 . . 121.3(4) ?
C30 C29 H29 . . 119.4 ?
C29 C30 H30 . . 120.5 ?
C29 C30 C31 . . 118.9(4) ?
C31 C30 H30 . . 120.5 ?
C30 C31 H31 . . 118.9 ?
C32 C31 C30 . . 122.1(4) ?
C32 C31 H31 . . 118.9 ?
C27 C32 C14 . . 122.6(3) ?
C31 C32 C14 . . 119.2(4) ?
C31 C32 C27 . . 118.2(3) ?
C34 C33 C38 . . 120.0(5) ?
C34 C33 N2 . . 121.1(5) ?
C38 C33 N2 . . 118.8(5) ?
C33 C34 H34 . . 119.6 ?
C33 C34 C35 . . 120.7(5) ?
C35 C34 H34 . . 119.6 ?
C34 C35 H35 . . 120.1 ?
C36 C35 C34 . . 119.8(5) ?
C36 C35 H35 . . 120.1 ?
C35 C36 C37 . . 119.4(5) ?
C35 C36 C39 . . 120.1(5) ?
C37 C36 C39 . . 120.4(5) ?
C36 C37 H37 . . 119.4 ?
C36 C37 C38 . . 121.2(6) ?
C38 C37 H37 . . 119.4 ?
C33 C38 C37 . . 118.9(6) ?
C33 C38 H38 . . 120.6 ?
C37 C38 H38 . . 120.6 ?
C36 C39 Cd1 . . 172.2(5) ?
O1 C39 C36 . . 120.4(5) ?
O1 C39 Cd1 . . 61.7(3) ?
O1 C39 O2 . . 122.4(5) ?
O2 C39 C36 . . 117.1(6) ?
O2 C39 Cd1 . . 61.0(3) ?
O1 Cd1 C39 . . 27.01(16) ?
O2 Cd1 C39 . . 28.21(17) ?
O2 Cd1 O1 . . 55.14(16) y
O3 Cd1 C39 6_566 . 122.9(2) ?
O3 Cd1 O1 6_566 . 149.0(2) ?
O3 Cd1 O2 6_566 . 94.8(2) y
O3 Cd1 O4 6_566 5_666 100.3(2) ?
O3 Cd1 O5 6_566 . 113.4(2) y
O3 Cd1 O6 6_566 . 90.8(3) y
O4 Cd1 C39 5_666 . 84.5(2) ?
O4 Cd1 O1 5_666 . 86.37(19) ?
O4 Cd1 O2 5_666 . 86.7(2) ?
O5 Cd1 C39 . . 123.00(17) ?
O5 Cd1 O1 . . 97.59(15) y
O5 Cd1 O2 . . 149.42(13) ?
O5 Cd1 O4 . 5_666 77.1(2) ?
O5 Cd1 O6 . . 90.8(4) y
O6 Cd1 C39 . . 96.6(3) ?
O6 Cd1 O1 . . 88.4(2) y
O6 Cd1 O2 . . 100.9(4) y
O6 Cd1 O4 . 5_666 166.0(4) y
C8 N1 C5 . . 119.9(4) ?
C8 N1 C16 . . 121.0(4) ?
C16 N1 C5 . . 119.1(4) ?
C26 N2 C27 . . 121.2(3) ?
C26 N2 C33 . . 119.8(4) ?
C27 N2 C33 . . 118.3(3) ?
C39 O1 Cd1 . . 91.3(3) ?
C39 O2 Cd1 . . 90.8(4) ?
C1 O3 Cd1 . 6_565 109.9(5) ?
C1 O4 Cd1 . 5_666 164.3(5) ?
Cd1 O5 Cd1 2_656 . 102.9(3) ?
Cd1 O5 H5A . . 111.2 ?
Cd1 O5 H5A 2_656 . 111.2 ?
Cd1 O5 H5B . . 111.2 ?
Cd1 O5 H5B 2_656 . 111.2 ?
H5A O5 H5B . . 109.1 ?
Cd1 O6 H6A . . 109.1 ?
Cd1 O6 H6B . . 108.9 ?
H6A O6 H6B . . 109.4 ?

loop_
_geom_bond_atom_site_label_1
_geom_bond_atom_site_label_2
_geom_bond_site_symmetry_2
_geom_bond_distance
_geom_bond_publ_flag
C1 C2 . 1.491(7) ?
C1 O3 . 1.198(9) ?
C1 O4 . 1.233(9) ?
C2 C3 . 1.385(7) ?
C2 C7 . 1.394(8) ?
C3 H3 . 0.9300 ?
C3 C4 . 1.388(7) ?
C4 H4 . 0.9300 ?
C4 C5 . 1.371(7) ?
C5 C6 . 1.369(8) ?
C5 N1 . 1.434(6) ?
C6 H6 . 0.9300 ?
C6 C7 . 1.400(7) ?
C7 H7 . 0.9300 ?
C8 C9 . 1.411(6) ?
C8 C13 . 1.401(6) ?
C8 N1 . 1.384(6) ?
C9 H9 . 0.9300 ?
C9 C10 . 1.372(6) ?
C10 H10 . 0.9300 ?
C10 C11 . 1.376(6) ?
C11 H11 . 0.9300 ?
C11 C12 . 1.380(6) ?
C12 H12 . 0.9300 ?
C12 C13 . 1.392(6) ?
C13 C14 . 1.536(5) ?
C14 C15 . 1.524(5) ?
C14 C21 . 1.519(5) ?
C14 C32 . 1.531(5) ?
C15 C16 . 1.392(6) ?
C15 C20 . 1.387(6) ?
C16 C17 . 1.406(6) ?
C16 N1 . 1.411(6) ?
C17 H17 . 0.9300 ?
C17 C18 . 1.386(7) ?
C18 H18 . 0.9300 ?
C18 C19 . 1.392(8) ?
C19 H19 . 0.9300 ?
C19 C20 . 1.377(7) ?
C20 H20 . 0.9300 ?
C21 C22 . 1.395(5) ?
C21 C26 . 1.396(5) ?
C22 H22 . 0.9300 ?
C22 C23 . 1.389(6) ?
C23 H23 . 0.9300 ?
C23 C24 . 1.360(7) ?
C24 H24 . 0.9300 ?
C24 C25 . 1.379(7) ?
C25 H25 . 0.9300 ?
C25 C26 . 1.416(6) ?
C26 N2 . 1.397(5) ?
C27 C28 . 1.416(5) ?
C27 C32 . 1.388(6) ?
C27 N2 . 1.401(6) ?
C28 H28 . 0.9300 ?
C28 C29 . 1.359(7) ?
C29 H29 . 0.9300 ?
C29 C30 . 1.360(7) ?
C30 H30 . 0.9300 ?
C30 C31 . 1.385(6) ?
C31 H31 . 0.9300 ?
C31 C32 . 1.377(5) ?
C33 C34 . 1.356(7) ?
C33 C38 . 1.357(7) ?
C33 N2 . 1.436(5) ?
C34 H34 . 0.9300 ?
C34 C35 . 1.394(7) ?
C35 H35 . 0.9300 ?
C35 C36 . 1.353(7) ?
C36 C37 . 1.358(8) ?
C36 C39 . 1.508(7) ?
C37 H37 . 0.9300 ?
C37 C38 . 1.403(8) ?
C38 H38 . 0.9300 ?
C39 Cd1 . 2.689(6) ?
C39 O1 . 1.222(7) ?
C39 O2 . 1.271(7) ?
Cd1 O1 . 2.369(4) y
Cd1 O2 . 2.352(5) y
Cd1 O3 6_566 2.219(4) y
Cd1 O4 5_666 2.316(6) y
Cd1 O5 . 2.272(5) y
Cd1 O6 . 2.284(7) y
O3 Cd1 6_565 2.219(4) ?
O4 Cd1 5_666 2.316(6) ?
O5 Cd1 2_656 2.272(5) ?
O5 H5A . 0.9700 ?
O5 H5B . 0.9700 ?
O6 H6A . 0.9600 ?
O6 H6B . 0.9600 ?

loop_
_geom_hbond_atom_site_label_D
_geom_hbond_atom_site_label_H
_geom_hbond_atom_site_label_A
_geom_hbond_site_symmetry_A
_geom_hbond_distance_DH
_geom_hbond_distance_HA
_geom_hbond_distance_DA
_geom_hbond_angle_DHA
C23 H23 Cg1 2_656 0.93 2.66 3.5712(4) 168
C29 H29 Cg1 3_666 0.93 2.69 3.5457(4) 154

loop_
_geom_torsion_atom_site_label_1
_geom_torsion_atom_site_label_2
_geom_torsion_atom_site_label_3
_geom_torsion_atom_site_label_4
_geom_torsion_site_symmetry_1
_geom_torsion_site_symmetry_4
_geom_torsion
C1 C2 C3 C4 . . -177.1(5)
C1 C2 C7 C6 . . 178.2(6)
C2 C1 O3 Cd1 . 6_565 -178.7(5)
C2 C1 O4 Cd1 . 5_666 -132(2)
C2 C3 C4 C5 . . 0.8(8)
C3 C2 C7 C6 . . 3.0(9)
C3 C4 C5 C6 . . -0.4(8)
C3 C4 C5 N1 . . 177.6(4)
C4 C5 C6 C7 . . 1.3(9)
C4 C5 N1 C8 . . -87.5(6)
C4 C5 N1 C16 . . 91.7(6)
C5 C6 C7 C2 . . -2.6(10)
C6 C5 N1 C8 . . 90.5(6)
C6 C5 N1 C16 . . -90.3(6)
C7 C2 C3 C4 . . -2.1(8)
C8 C9 C10 C11 . . 0.4(6)
C8 C13 C14 C15 . . 14.7(5)
C8 C13 C14 C21 . . 135.6(3)
C8 C13 C14 C32 . . -103.5(4)
C9 C8 C13 C12 . . 0.7(5)
C9 C8 C13 C14 . . 176.7(3)
C9 C8 N1 C5 . . -10.4(6)
C9 C8 N1 C16 . . 170.4(4)
C9 C10 C11 C12 . . -0.9(6)
C10 C11 C12 C13 . . 1.3(6)
C11 C12 C13 C8 . . -1.2(6)
C11 C12 C13 C14 . . -177.3(3)
C12 C13 C14 C15 . . -169.3(3)
C12 C13 C14 C21 . . -48.5(4)
C12 C13 C14 C32 . . 72.4(4)
C13 C8 C9 C10 . . -0.3(6)
C13 C8 N1 C5 . . 170.0(4)
C13 C8 N1 C16 . . -9.2(6)
C13 C14 C15 C16 . . -14.6(5)
C13 C14 C15 C20 . . 168.7(3)
C13 C14 C21 C22 . . -65.9(4)
C13 C14 C21 C26 . . 113.6(4)
C13 C14 C32 C27 . . -113.3(4)
C13 C14 C32 C31 . . 67.0(5)
C14 C15 C16 C17 . . -173.9(4)
C14 C15 C16 N1 . . 3.8(6)
C14 C15 C20 C19 . . 174.7(4)
C14 C21 C22 C23 . . 179.1(4)
C14 C21 C26 C25 . . -179.7(4)
C14 C21 C26 N2 . . 0.5(6)
C15 C14 C21 C22 . . 55.5(5)
C15 C14 C21 C26 . . -125.1(4)
C15 C14 C32 C27 . . 126.6(4)
C15 C14 C32 C31 . . -53.1(5)
C15 C16 C17 C18 . . -2.0(7)
C15 C16 N1 C5 . . -170.0(4)
C15 C16 N1 C8 . . 9.3(6)
C16 C15 C20 C19 . . -2.0(7)
C16 C17 C18 C19 . . 0.3(8)
C17 C16 N1 C5 . . 7.6(7)
C17 C16 N1 C8 . . -173.1(4)
C17 C18 C19 C20 . . 0.5(8)
C18 C19 C20 C15 . . 0.4(8)
C20 C15 C16 C17 . . 2.8(6)
C20 C15 C16 N1 . . -179.6(4)
C21 C14 C15 C16 . . -134.5(4)
C21 C14 C15 C20 . . 48.9(5)
C21 C14 C32 C27 . . 5.7(5)
C21 C14 C32 C31 . . -174.0(4)
C21 C22 C23 C24 . . 1.3(7)
C21 C26 N2 C27 . . 5.3(7)
C21 C26 N2 C33 . . -165.0(4)
C22 C21 C26 C25 . . -0.2(6)
C22 C21 C26 N2 . . 179.9(4)
C22 C23 C24 C25 . . -1.5(7)
C23 C24 C25 C26 . . 0.9(8)
C24 C25 C26 C21 . . 0.0(7)
C24 C25 C26 N2 . . 179.8(5)
C25 C26 N2 C27 . . -174.5(5)
C25 C26 N2 C33 . . 15.1(7)
C26 C21 C22 C23 . . -0.4(6)
C27 C28 C29 C30 . . -2.7(8)
C28 C27 C32 C14 . . 179.2(4)
C28 C27 C32 C31 . . -1.1(7)
C28 C27 N2 C26 . . 174.8(5)
C28 C27 N2 C33 . . -14.6(7)
C28 C29 C30 C31 . . 3.1(8)
C29 C30 C31 C32 . . -2.6(7)
C30 C31 C32 C14 . . -178.7(4)
C30 C31 C32 C27 . . 1.6(7)
C32 C14 C15 C16 . . 104.0(4)
C32 C14 C15 C20 . . -72.7(4)
C32 C14 C21 C22 . . 175.0(3)
C32 C14 C21 C26 . . -5.6(5)
C32 C27 C28 C29 . . 1.6(8)
C32 C27 N2 C26 . . -5.2(7)
C32 C27 N2 C33 . . 165.3(4)
C33 C34 C35 C36 . . 0.0(9)
C34 C33 C38 C37 . . 0.7(10)
C34 C33 N2 C26 . . -98.3(6)
C34 C33 N2 C27 . . 91.1(6)
C34 C35 C36 C37 . . 0.3(9)
C34 C35 C36 C39 . . 177.5(6)
C35 C36 C37 C38 . . 0.0(11)
C35 C36 C39 Cd1 . . -103(3)
C35 C36 C39 O1 . . 0.6(9)
C35 C36 C39 O2 . . -177.1(6)
C36 C37 C38 C33 . . -0.5(11)
C36 C39 Cd1 O1 . . 108(4)
C36 C39 Cd1 O2 . . -78(3)
C36 C39 Cd1 O3 . 6_566 -84(3)
C36 C39 Cd1 O4 . 5_666 15(3)
C36 C39 Cd1 O5 . . 86(3)
C36 C39 Cd1 O6 . . -18E1(10)
C36 C39 O1 Cd1 . . -171.4(5)
C36 C39 O2 Cd1 . . 171.4(5)
C37 C36 C39 Cd1 . . 74(4)
C37 C36 C39 O1 . . 177.8(6)
C37 C36 C39 O2 . . 0.1(10)
C38 C33 C34 C35 . . -0.4(9)
C38 C33 N2 C26 . . 83.7(7)
C38 C33 N2 C27 . . -86.9(6)
C39 C36 C37 C38 . . -177.2(6)
C39 Cd1 O5 Cd1 . 2_656 -116.36(19)
N1 C5 C6 C7 . . -176.6(5)
N1 C8 C9 C10 . . -179.9(4)
N1 C8 C13 C12 . . -179.7(4)
N1 C8 C13 C14 . . -3.7(6)
N1 C16 C17 C18 . . -179.6(5)
N2 C27 C28 C29 . . -178.4(5)
N2 C27 C32 C14 . . -0.8(7)
N2 C27 C32 C31 . . 178.9(4)
N2 C33 C34 C35 . . -178.4(5)
N2 C33 C38 C37 . . 178.7(6)
O1 C39 Cd1 O2 . . 174.1(7)
O1 C39 Cd1 O3 . 6_566 168.5(4)
O1 C39 Cd1 O4 . 5_666 -92.8(4)
O1 C39 Cd1 O5 . . -22.0(5)
O1 C39 Cd1 O6 . . 73.2(5)
O1 C39 O2 Cd1 . . -6.2(7)
O1 Cd1 O2 C39 . . 3.3(4)
O1 Cd1 O5 Cd1 . 2_656 -126.24(11)
O2 C39 Cd1 O1 . . -174.1(7)
O2 C39 Cd1 O3 . 6_566 -5.6(5)
O2 C39 Cd1 O4 . 5_666 93.2(5)
O2 C39 Cd1 O5 . . 163.9(4)
O2 C39 Cd1 O6 . . -100.8(6)
O2 C39 O1 Cd1 . . 6.1(7)
O2 Cd1 O1 C39 . . -3.4(4)
O2 Cd1 O5 Cd1 . 2_656 -101.5(4)
O3 C1 C2 C3 . . 180.0(7)
O3 C1 C2 C7 . . 4.8(10)
O3 C1 O4 Cd1 . 5_666 50(3)
O3 Cd1 O1 C39 6_566 . -19.0(6)
O3 Cd1 O2 C39 6_566 . 175.3(4)
O3 Cd1 O5 Cd1 6_566 2_656 54.05(19)
O4 C1 C2 C3 . . 2.3(10)
O4 C1 C2 C7 . . -172.8(7)
O4 C1 O3 Cd1 . 6_565 -1.1(9)
O4 Cd1 O1 C39 5_666 . 85.1(4)
O4 Cd1 O2 C39 5_666 . -84.6(5)
O4 Cd1 O5 Cd1 5_666 2_656 -41.74(16)
O5 Cd1 O1 C39 . . 161.5(4)
O5 Cd1 O2 C39 . . -27.1(7)
O6 Cd1 O1 C39 . . -107.9(5)
O6 Cd1 O2 C39 . . 83.5(5)
O6 Cd1 O5 Cd1 . 2_656 145.28(19)

_cod_database_fobs_code 2021644
